data_7153631
loop_
_publ_author_name
'Nagaradja, Elisabeth'
'Chevallier, Floris'
'Roisnel, Thierry'
'Dorcet, Vincent'
'Halauko, Yury S.'
'Ivashkevich, Oleg A.'
'Matulis, Vadim E.'
'Mongin, Florence'

_publ_section_title
;
 Deproto-metallation using a mixed lithium-zinc base and computed CH
 acidity of 1-aryl 1H-benzotriazoles and 1-aryl 1H-indazoles.
;
_journal_issue 9
_journal_name_full 'Organic &amp; biomolecular chemistry'
_journal_page_first 1475
_journal_page_last 1487
_journal_paper_doi 10.1039/c3ob42380h
_journal_volume 12
_journal_year 2014
_chemical_compound_source 'synthesis as described'
_chemical_formula_moiety 'C12 H6 Cl I2 N3'
_chemical_formula_sum 'C12 H6 Cl I2 N3'
_chemical_formula_weight 481.45
_chemical_name_systematic
;
 ?
;
_space_group_IT_number 2
_symmetry_cell_setting triclinic
_symmetry_Int_Tables_number 2
_symmetry_space_group_name_Hall '-P 1'
_symmetry_space_group_name_H-M 'P -1'
_atom_sites_solution_hydrogens geom
_atom_sites_solution_primary direct
_atom_sites_solution_secondary difmap
_audit_conform_dict_location ftp://ftp.iucr.org/pub/cif_core.dic
_audit_conform_dict_name cif_core.dic
_audit_conform_dict_version 2.4
_audit_creation_date 2012-10-10T09:21:34-00:00
_audit_creation_method 'WinGX routine CIF_UPDATE'
_cell_angle_alpha 77.399(2)
_cell_angle_beta 74.075(2)
_cell_angle_gamma 73.384(2)
_cell_formula_units_Z 2
_cell_length_a 7.1169(3)
_cell_length_b 8.2892(3)
_cell_length_c 12.3378(5)
_cell_measurement_reflns_used 1918
_cell_measurement_temperature 150(2)
_cell_measurement_theta_max 24.39
_cell_measurement_theta_min 2.9
_cell_measurement_wavelength 0.71073
_cell_volume 662.94(5)
_computing_cell_refinement 'Bruker APEX2 (Bruker, 2006)'
_computing_data_collection 'Bruker APEX2 (Bruker, 2006)'
_computing_data_reduction 'Bruker APEX2 (Bruker, 2006)'
_computing_molecular_graphics 'Ortep-3 for Windows (Farrugia, 1997)'
_computing_publication_material
;
           WinGX publication routines (Farrugia, 1999),
           CRYSCAL (T. Roisnel, local program)
;
_computing_structure_refinement 'SHELXL-97 (Sheldrick, 1997)'
_computing_structure_solution 'SIR97 (Altomare et al., 1999)'
_diffrn_ambient_temperature 150(2)
_diffrn_detector 'CCD plate'
_diffrn_measured_fraction_theta_full 0.987
_diffrn_measured_fraction_theta_max 0.987
_diffrn_measurement_device_type 'APEXII, Bruker-AXS'
_diffrn_measurement_method 'CCD rotation images, thin slices'
_diffrn_radiation_monochromator graphite
_diffrn_radiation_probe x-ray
_diffrn_radiation_type MoK\a
_diffrn_radiation_wavelength 0.71073
_diffrn_reflns_av_R_equivalents 0.0476
_diffrn_reflns_av_unetI/netI 0.0685
_diffrn_reflns_limit_h_max 9
_diffrn_reflns_limit_h_min -9
_diffrn_reflns_limit_k_max 10
_diffrn_reflns_limit_k_min -10
_diffrn_reflns_limit_l_max 15
_diffrn_reflns_limit_l_min -15
_diffrn_reflns_number 8433
_diffrn_reflns_theta_full 27.48
_diffrn_reflns_theta_max 27.48
_diffrn_reflns_theta_min 3.07
_exptl_absorpt_coefficient_mu 4.929
_exptl_absorpt_correction_T_max 0.906
_exptl_absorpt_correction_T_min 0.763
_exptl_absorpt_correction_type multi-scan
_exptl_absorpt_process_details
;
  [Sheldrick, G.M. (2002). SADABS Bruker AXS Inc., Madison, Wisconsin, USA]
;
_exptl_crystal_colour colourless
_exptl_crystal_density_diffrn 2.412
_exptl_crystal_density_method 'not measured'
_exptl_crystal_description stick
_exptl_crystal_F_000 444
_exptl_crystal_size_max 0.07
_exptl_crystal_size_mid 0.03
_exptl_crystal_size_min 0.02
_refine_diff_density_max 1.182
_refine_diff_density_min -1.252
_refine_diff_density_rms 0.209
_refine_ls_extinction_method none
_refine_ls_goodness_of_fit_ref 1.068
_refine_ls_hydrogen_treatment constr
_refine_ls_matrix_type full
_refine_ls_number_parameters 163
_refine_ls_number_reflns 2987
_refine_ls_number_restraints 0
_refine_ls_restrained_S_all 1.068
_refine_ls_R_factor_all 0.0695
_refine_ls_R_factor_gt 0.0416
_refine_ls_shift/su_max 0.001
_refine_ls_shift/su_mean 0
_refine_ls_structure_factor_coef Fsqd
_refine_ls_weighting_details 'calc w=1/[\s^2^(Fo^2^)+(0.0247P)^2^+2.3625P] where P=(Fo^2^+2Fc^2^)/3'
_refine_ls_weighting_scheme calc
_refine_ls_wR_factor_gt 0.0789
_refine_ls_wR_factor_ref 0.0884
_reflns_number_gt 2162
_reflns_number_total 2987
_reflns_threshold_expression >2sigma(I)
_cod_data_source_file c3ob42380h.txt
_cod_data_source_block 4c'
_cod_database_code 7153631

loop_
_symmetry_equiv_pos_as_xyz
'x, y, z'
'-x, -y, -z'

loop_
_atom_site_label
_atom_site_type_symbol
_atom_site_fract_x
_atom_site_fract_y
_atom_site_fract_z
_atom_site_U_iso_or_equiv
_atom_site_adp_type
_atom_site_occupancy
_atom_site_symmetry_multiplicity
_atom_site_calc_flag
_atom_site_refinement_flags
I1 I 0.72291(7) -0.02254(6) 0.34071(4) 0.02492(15) Uani 1 1 d .
I2 I 0.26577(7) 0.36714(6) 0.23254(4) 0.02541(15) Uani 1 1 d .
Cl1 Cl 0.7182(3) 0.0831(2) -0.16777(16) 0.0300(4) Uani 1 1 d .
C1 C 0.7415(10) 0.1964(8) 0.3926(6) 0.0201(15) Uani 1 1 d .
C2 C 0.7640(10) 0.1885(9) 0.5009(6) 0.0240(16) Uani 1 1 d .
H2 H 0.7701 0.0834 0.551 0.029 Uiso 1 1 calc R
C3 C 0.7781(11) 0.3311(9) 0.5401(6) 0.0250(17) Uani 1 1 d .
H3 H 0.7975 0.3188 0.6149 0.03 Uiso 1 1 calc R
C4 C 0.7647(10) 0.4871(9) 0.4726(6) 0.0203(15) Uani 1 1 d .
H4 H 0.7689 0.5843 0.5 0.024 Uiso 1 1 calc R
C5 C 0.7446(10) 0.4967(8) 0.3618(6) 0.0163(14) Uani 1 1 d .
C6 C 0.7334(9) 0.3552(8) 0.3217(6) 0.0154(14) Uani 1 1 d .
N7 N 0.7167(8) 0.4155(7) 0.2106(5) 0.0175(12) Uani 1 1 d .
N8 N 0.7203(8) 0.5865(7) 0.1854(5) 0.0213(13) Uani 1 1 d .
N9 N 0.7348(8) 0.6345(7) 0.2751(5) 0.0223(13) Uani 1 1 d .
C10 C 0.7153(10) 0.3333(8) 0.1220(6) 0.0162(14) Uani 1 1 d .
C11 C 0.5374(10) 0.3022(8) 0.1114(6) 0.0198(15) Uani 1 1 d .
C12 C 0.5389(11) 0.2262(8) 0.0222(6) 0.0221(16) Uani 1 1 d .
H12 H 0.4189 0.2059 0.0144 0.027 Uiso 1 1 calc R
C13 C 0.7179(11) 0.1803(8) -0.0552(6) 0.0213(16) Uani 1 1 d .
C14 C 0.8940(11) 0.2099(9) -0.0475(7) 0.0269(17) Uani 1 1 d .
H14 H 1.0156 0.1774 -0.1022 0.032 Uiso 1 1 calc R
C15 C 0.8902(11) 0.2881(8) 0.0419(6) 0.0222(16) Uani 1 1 d .
H15 H 1.0103 0.3108 0.0478 0.027 Uiso 1 1 calc R

loop_
_atom_site_aniso_label
_atom_site_aniso_U_11
_atom_site_aniso_U_22
_atom_site_aniso_U_33
_atom_site_aniso_U_23
_atom_site_aniso_U_13
_atom_site_aniso_U_12
I1 0.0319(3) 0.0189(2) 0.0249(3) -0.0030(2) -0.0057(2) -0.0087(2)
I2 0.0221(3) 0.0311(3) 0.0262(3) -0.0115(2) -0.0040(2) -0.0074(2)
Cl1 0.0445(12) 0.0324(10) 0.0176(10) -0.0076(8) -0.0029(8) -0.0174(9)
C1 0.021(4) 0.022(4) 0.020(4) -0.004(3) -0.005(3) -0.009(3)
C2 0.029(4) 0.019(3) 0.022(4) 0.001(3) -0.007(3) -0.005(3)
C3 0.038(5) 0.027(4) 0.019(4) -0.002(3) -0.012(3) -0.017(3)
C4 0.025(4) 0.022(3) 0.018(4) -0.005(3) -0.009(3) -0.007(3)
C5 0.019(4) 0.012(3) 0.019(4) 0.000(3) -0.002(3) -0.007(3)
C6 0.013(3) 0.017(3) 0.017(4) -0.004(3) -0.003(3) -0.004(3)
N7 0.028(3) 0.016(3) 0.012(3) -0.001(2) -0.007(2) -0.011(2)
N8 0.026(3) 0.015(3) 0.025(4) 0.001(3) -0.011(3) -0.008(2)
N9 0.023(3) 0.019(3) 0.029(4) -0.006(3) -0.007(3) -0.010(2)
C10 0.021(4) 0.015(3) 0.012(4) 0.001(3) -0.005(3) -0.004(3)
C11 0.024(4) 0.018(3) 0.018(4) -0.001(3) -0.004(3) -0.008(3)
C12 0.030(4) 0.024(4) 0.015(4) 0.000(3) -0.007(3) -0.011(3)
C13 0.044(5) 0.015(3) 0.008(3) 0.001(3) -0.008(3) -0.011(3)
C14 0.028(4) 0.028(4) 0.023(4) -0.007(3) -0.001(3) -0.007(3)
C15 0.024(4) 0.022(3) 0.020(4) 0.005(3) -0.007(3) -0.008(3)

loop_
_atom_type_symbol
_atom_type_description
_atom_type_scat_dispersion_real
_atom_type_scat_dispersion_imag
_atom_type_scat_source
C C 0.0033 0.0016 'International Tables Vol C Tables 4.2.6.8 and 6.1.1.4'
H H 0 0 'International Tables Vol C Tables 4.2.6.8 and 6.1.1.4'
N N 0.0061 0.0033 'International Tables Vol C Tables 4.2.6.8 and 6.1.1.4'
Cl Cl 0.1484 0.1585 'International Tables Vol C Tables 4.2.6.8 and 6.1.1.4'
I I -0.4742 1.8119 'International Tables Vol C Tables 4.2.6.8 and 6.1.1.4'

loop_
_geom_angle_atom_site_label_1
_geom_angle_atom_site_label_2
_geom_angle_atom_site_label_3
_geom_angle
C2 C1 C6 116.6(6)
C2 C1 I1 119.8(5)
C6 C1 I1 123.6(5)
C1 C2 C3 122.3(6)
C1 C2 H2 118.9
C3 C2 H2 118.9
C4 C3 C2 121.5(7)
C4 C3 H3 119.3
C2 C3 H3 119.3
C3 C4 C5 117.0(6)
C3 C4 H4 121.5
C5 C4 H4 121.5
N9 C5 C4 129.3(6)
N9 C5 C6 108.8(6)
C4 C5 C6 121.9(6)
N7 C6 C5 104.2(5)
N7 C6 C1 135.0(6)
C5 C6 C1 120.8(6)
C6 N7 N8 109.2(5)
C6 N7 C10 132.1(5)
N8 N7 C10 118.5(5)
N9 N8 N7 108.9(5)
N8 N9 C5 108.9(5)
C15 C10 C11 119.1(6)
C15 C10 N7 119.2(6)
C11 C10 N7 121.6(6)
C12 C11 C10 120.4(6)
C12 C11 I2 118.9(5)
C10 C11 I2 120.7(5)
C13 C12 C11 118.7(7)
C13 C12 H12 120.7
C11 C12 H12 120.7
C14 C13 C12 122.3(7)
C14 C13 Cl1 119.5(6)
C12 C13 Cl1 118.2(6)
C13 C14 C15 118.6(7)
C13 C14 H14 120.7
C15 C14 H14 120.7
C10 C15 C14 120.9(7)
C10 C15 H15 119.5
C14 C15 H15 119.5

loop_
_geom_bond_atom_site_label_1
_geom_bond_atom_site_label_2
_geom_bond_distance
I1 C1 2.100(7)
I2 C11 2.105(7)
Cl1 C13 1.750(7)
C1 C2 1.374(10)
C1 C6 1.408(9)
C2 C3 1.409(9)
C2 H2 0.95
C3 C4 1.370(9)
C3 H3 0.95
C4 C5 1.397(9)
C4 H4 0.95
C5 N9 1.385(8)
C5 C6 1.398(9)
C6 N7 1.379(8)
N7 N8 1.389(7)
N7 C10 1.412(8)
N8 N9 1.293(8)
C10 C15 1.374(9)
C10 C11 1.407(9)
C11 C12 1.378(9)
C12 C13 1.376(10)
C12 H12 0.95
C13 C14 1.375(10)
C14 C15 1.387(10)
C14 H14 0.95
C15 H15 0.95

loop_
_geom_torsion_atom_site_label_1
_geom_torsion_atom_site_label_2
_geom_torsion_atom_site_label_3
_geom_torsion_atom_site_label_4
_geom_torsion
C6 C1 C2 C3 0.1(10)
I1 C1 C2 C3 179.7(5)
C1 C2 C3 C4 1.8(11)
C2 C3 C4 C5 -2.5(10)
C3 C4 C5 N9 -177.6(7)
C3 C4 C5 C6 1.6(10)
N9 C5 C6 N7 -0.1(7)
C4 C5 C6 N7 -179.4(6)
N9 C5 C6 C1 179.5(6)
C4 C5 C6 C1 0.2(10)
C2 C1 C6 N7 178.5(7)
I1 C1 C6 N7 -1.1(11)
C2 C1 C6 C5 -1.0(10)
I1 C1 C6 C5 179.4(5)
C5 C6 N7 N8 0.7(7)
C1 C6 N7 N8 -178.9(7)
C5 C6 N7 C10 174.4(6)
C1 C6 N7 C10 -5.2(12)
C6 N7 N8 N9 -1.1(7)
C10 N7 N8 N9 -175.7(5)
N7 N8 N9 C5 1.0(7)
C4 C5 N9 N8 178.7(7)
C6 C5 N9 N8 -0.6(7)
C6 N7 C10 C15 -97.5(8)
N8 N7 C10 C15 75.7(7)
C6 N7 C10 C11 85.0(9)
N8 N7 C10 C11 -101.8(7)
C15 C10 C11 C12 0.5(9)
N7 C10 C11 C12 178.1(6)
C15 C10 C11 I2 179.5(5)
N7 C10 C11 I2 -2.9(8)
C10 C11 C12 C13 0.5(9)
I2 C11 C12 C13 -178.5(5)
C11 C12 C13 C14 -0.9(10)
C11 C12 C13 Cl1 179.8(5)
C12 C13 C14 C15 0.3(10)
Cl1 C13 C14 C15 179.6(5)
C11 C10 C15 C14 -1.2(9)
N7 C10 C15 C14 -178.8(6)
C13 C14 C15 C10 0.8(10)
